data_4518156
loop_
_publ_author_name
'Cheng, Shao-Chi'
'Wang, Chi-Hsien'
'Lin, Yi-Chia'
'Tsuchido, Yoshitaka'
'Suzaki, Yuji'
'Sei, Yoshihisa'
'Kuo, Ting-Shen'
'Horie, Masaki'

_publ_section_title
;
 Photoinduced Mechanical Motions of Pseudorotaxane Crystals Composed of
 Azobenzene and Ferrocenyl Groups on an Axle and a Crown Ether Ring
;
_journal_name_full 'ACS Applied Materials &amp; Interfaces'
_journal_paper_doi 10.1021/acsami.0c15171
_journal_year 2020
_chemical_formula_moiety 'C26 H28 Fe N3, C24 H32 O8, F6 P'
_chemical_formula_sum 'C50 H60 F6 Fe N3 O8 P'
_chemical_formula_weight 1031.83
_space_group_crystal_system monoclinic
_space_group_IT_number 14
_space_group_name_Hall '-P 2yn'
_space_group_name_H-M_alt 'P 1 21/n 1'
_atom_sites_solution_hydrogens geom
_audit_creation_date 2019-12-07
_audit_creation_method
;
Olex2 1.2
(compiled May 18 2018 14:05:52 for OlexSys, GUI svn.r5506)
;
_cell_angle_alpha 90
_cell_angle_beta 96.831(4)
_cell_angle_gamma 90
_cell_formula_units_Z 4
_cell_length_a 12.199(2)
_cell_length_b 10.1660(16)
_cell_length_c 50.127(8)
_cell_measurement_reflns_used 7746
_cell_measurement_temperature 200(2)
_cell_measurement_theta_max 25.018
_cell_measurement_theta_min 2.349
_cell_volume 6172.4(17)
_computing_cell_refinement 'SAINT v8.37A (Bruker, 2015)'
_computing_data_reduction 'SAINT v8.37A (Bruker, 2015)'
_computing_molecular_graphics 'Olex2 (Dolomanov et al., 2009)'
_computing_publication_material 'Olex2 (Dolomanov et al., 2009)'
_computing_structure_refinement 'ShelXL (Sheldrick, 2015)'
_computing_structure_solution 'SHELXT 2014/5 (Sheldrick, 2014)'
_diffrn_ambient_temperature 199.91
_diffrn_measured_fraction_theta_full 0.990
_diffrn_measured_fraction_theta_max 0.990
_diffrn_measurement_device_type 'D8 Venture'
_diffrn_radiation_type MoK\a
_diffrn_radiation_wavelength 0.71073
_diffrn_reflns_av_R_equivalents 0.0881
_diffrn_reflns_av_unetI/netI 0.0902
_diffrn_reflns_Laue_measured_fraction_full 0.990
_diffrn_reflns_Laue_measured_fraction_max 0.990
_diffrn_reflns_limit_h_max 13
_diffrn_reflns_limit_h_min -14
_diffrn_reflns_limit_k_max 12
_diffrn_reflns_limit_k_min -12
_diffrn_reflns_limit_l_max 59
_diffrn_reflns_limit_l_min -59
_diffrn_reflns_number 46847
_diffrn_reflns_point_group_measured_fraction_full 0.990
_diffrn_reflns_point_group_measured_fraction_max 0.990
_diffrn_reflns_theta_full 25.087
_diffrn_reflns_theta_max 25.087
_diffrn_reflns_theta_min 2.164
_exptl_absorpt_coefficient_mu 0.333
_exptl_absorpt_correction_T_max 0.9967
_exptl_absorpt_correction_T_min 0.8052
_exptl_absorpt_correction_type multi-scan
_exptl_crystal_colour yellow
_exptl_crystal_density_diffrn 1.110
_exptl_crystal_description prism
_exptl_crystal_F_000 2160
_exptl_crystal_size_max 0.68
_exptl_crystal_size_mid 0.52
_exptl_crystal_size_min 0.01
_refine_diff_density_max 1.051
_refine_diff_density_min -0.613
_refine_diff_density_rms 0.082
_refine_ls_extinction_method none
_refine_ls_goodness_of_fit_ref 1.090
_refine_ls_hydrogen_treatment constr
_refine_ls_matrix_type full
_refine_ls_number_parameters 629
_refine_ls_number_reflns 10864
_refine_ls_number_restraints 469
_refine_ls_restrained_S_all 1.115
_refine_ls_R_factor_all 0.1621
_refine_ls_R_factor_gt 0.1111
_refine_ls_shift/su_max 0.001
_refine_ls_shift/su_mean 0.000
_refine_ls_structure_factor_coef Fsqd
_refine_ls_weighting_details 'w=1/[\s^2^(Fo^2^)+(0.1017P)^2^+20.8868P] where P=(Fo^2^+2Fc^2^)/3'
_refine_ls_weighting_scheme calc
_refine_ls_wR_factor_gt 0.2582
_refine_ls_wR_factor_ref 0.2854
_reflns_Friedel_coverage 0.000
_reflns_number_gt 6695
_reflns_number_total 10864
_reflns_threshold_expression 'I > 2\s(I)'
_cod_data_source_file am0c15171_si_006.cif
_cod_data_source_block d20369
_cod_original_cell_volume 6172.2(17)
_cod_database_code 4518156
_shelx_shelxl_version_number 2018/3
_shelx_space_group_comment
;
The symmetry employed for this shelxl refinement is uniquely defined
by the following loop, which should always be used as a source of
symmetry information in preference to the above space-group names.
They are only intended as comments.
;
_shelx_estimated_absorpt_t_max 0.997
_shelx_estimated_absorpt_t_min 0.805
_olex2_refinement_description
;
1. Fixed Uiso
 At 1.2 times of:
  All C(H) groups, All C(H,H) groups, All N(H,H) groups
 At 1.5 times of:
  All C(H,H,H) groups
2. Restrained distances
 C25-C26
 1.55 with sigma of 0.02
3. Uiso/Uaniso restraints and constraints
All non-hydrogen atoms have similar U: within 2A with sigma of 0.005 and sigma
for terminal atoms of 0.02
Uanis(C15) = Uanis(C17)
Uanis(C13) = Uanis(C16)
4. Rigid body (RIGU) restrains
 C19, N3
 with sigma for 1-2 distances of 0.005 and sigma for 1-3 distances of 0.001
 C16, N2
 with sigma for 1-2 distances of 0.005 and sigma for 1-3 distances of 0.005
5. Others
 Sof(C25')=Sof(H25C)=Sof(H25D)=Sof(C26')=Sof(H26D)=Sof(H26E)=Sof(H26F)=1-FVAR(1)
 Sof(C25)=Sof(H25A)=Sof(H25B)=Sof(C26)=Sof(H26A)=Sof(H26B)=Sof(H26C)=FVAR(1)
6.a Ternary CH refined with riding coordinates:
 C1(H1), C2(H2), C3(H3), C4(H4), C5(H5), C6(H6), C7(H7), C8(H8), C9(H9)
6.b Secondary CH2 refined with riding coordinates:
 C11(H11A,H11B), C12(H12A,H12B), C25(H25A,H25B), C25'(H25C,H25D), C27(H27A,
 H27B), C28(H28A,H28B), C29(H29A,H29B), C30(H30A,H30B), C31(H31A,H31B),
 C32(H32A,H32B), C39(H39A,H39B), C40(H40A,H40B), C41(H41A,H41B), C42(H42A,H42B),
  C43(H43A,H43B), C44(H44A,H44B), N1(H1A,H1B)
6.c Me refined with riding coordinates:
 C26(H26A,H26B,H26C), C26'(H26D,H26E,H26F)
6.d Aromatic/amide H refined with riding coordinates:
 C14(H14), C15(H15), C17(H17), C18(H18), C20(H20), C21(H21), C23(H23),
 C24(H24), C34(H34), C35(H35), C36(H36), C37(H37), C46(H46), C47(H47), C48(H48),
  C49(H49)
;
_olex2_submission_special_instructions 'No special instructions were received'

loop_
_space_group_symop_operation_xyz
'x, y, z'
'-x+1/2, y+1/2, -z+1/2'
'-x, -y, -z'
'x-1/2, -y-1/2, z-1/2'

loop_
_atom_site_label
_atom_site_type_symbol
_atom_site_fract_x
_atom_site_fract_y
_atom_site_fract_z
_atom_site_U_iso_or_equiv
_atom_site_adp_type
_atom_site_occupancy
_atom_site_site_symmetry_order
_atom_site_calc_flag
_atom_site_refinement_flags_posn
_atom_site_refinement_flags_adp
_atom_site_refinement_flags_occupancy
_atom_site_disorder_assembly
_atom_site_disorder_group
C1 C 0.1822(6) 0.7322(8) 0.50166(15) 0.0589(15) Uani 1 1 d . U . . .
H1 H 0.145916 0.808815 0.509542 0.071 Uiso 1 1 calc R . . . .
C2 C 0.1705(6) 0.6028(8) 0.50884(14) 0.0567(15) Uani 1 1 d . U . . .
H2 H 0.123687 0.569357 0.522461 0.068 Uiso 1 1 calc R . . . .
C3 C 0.2358(6) 0.5245(8) 0.49303(14) 0.0551(15) Uani 1 1 d . U . . .
H3 H 0.243470 0.426544 0.493706 0.066 Uiso 1 1 calc R . . . .
C4 C 0.2871(6) 0.6101(7) 0.47648(14) 0.0561(15) Uani 1 1 d . U . . .
H4 H 0.339250 0.583571 0.463475 0.067 Uiso 1 1 calc R . . . .
C5 C 0.2541(6) 0.7402(8) 0.48138(14) 0.0571(15) Uani 1 1 d . U . . .
H5 H 0.277337 0.821870 0.472467 0.068 Uiso 1 1 calc R . . . .
C6 C 0.4389(5) 0.5520(6) 0.54127(12) 0.0398(12) Uani 1 1 d . U . . .
H6 H 0.444733 0.453895 0.541910 0.048 Uiso 1 1 calc R . . . .
C7 C 0.4966(5) 0.6364(6) 0.52516(13) 0.0424(13) Uani 1 1 d . U . . .
H7 H 0.550045 0.608597 0.512582 0.051 Uiso 1 1 calc R . . . .
C8 C 0.4652(5) 0.7665(7) 0.53032(13) 0.0438(13) Uani 1 1 d . U . . .
H8 H 0.491568 0.847362 0.521673 0.053 Uiso 1 1 calc R . . . .
C9 C 0.3876(5) 0.7630(6) 0.54862(13) 0.0406(13) Uani 1 1 d . U . . .
H9 H 0.350192 0.841159 0.555605 0.049 Uiso 1 1 calc R . . . .
C10 C 0.3707(5) 0.6288(6) 0.55577(12) 0.0367(11) Uani 1 1 d . U . . .
C11 C 0.2908(5) 0.5797(6) 0.57380(11) 0.0378(12) Uani 1 1 d . U . . .
H11A H 0.283261 0.483108 0.571802 0.045 Uiso 1 1 calc R . . . .
H11B H 0.217438 0.619483 0.568345 0.045 Uiso 1 1 calc R . . . .
C12 C 0.2514(6) 0.5545(8) 0.62098(13) 0.0543(14) Uani 1 1 d . U . . .
H12A H 0.174622 0.582031 0.614954 0.065 Uiso 1 1 calc R . . . .
H12B H 0.254511 0.457291 0.619996 0.065 Uiso 1 1 calc R . . . .
C13 C 0.2815(8) 0.5962(10) 0.64898(17) 0.0813(12) Uani 1 1 d . U . . .
C14 C 0.2283(8) 0.7072(10) 0.65826(17) 0.0828(18) Uani 1 1 d . U . . .
H14 H 0.173575 0.751431 0.646477 0.099 Uiso 1 1 calc R . . . .
C15 C 0.2538(8) 0.7522(11) 0.68386(18) 0.0904(14) Uani 1 1 d . U . . .
H15 H 0.215369 0.825341 0.690050 0.108 Uiso 1 1 calc R . . . .
C16 C 0.3335(8) 0.6926(11) 0.70021(18) 0.0813(12) Uani 1 1 d . U . . .
C17 C 0.3859(8) 0.5806(11) 0.69357(18) 0.0904(14) Uani 1 1 d . U . . .
H17 H 0.438173 0.537526 0.706183 0.108 Uiso 1 1 calc R . . . .
C18 C 0.3582(8) 0.5290(11) 0.66605(18) 0.0887(18) Uani 1 1 d . U . . .
H18 H 0.392466 0.451689 0.660337 0.106 Uiso 1 1 calc R . . . .
C19 C 0.4244(10) 0.7742(13) 0.7675(2) 0.109(2) Uani 1 1 d . U . . .
C20 C 0.3775(9) 0.8854(12) 0.7761(2) 0.105(2) Uani 1 1 d . U . . .
H20 H 0.325001 0.932420 0.764199 0.126 Uiso 1 1 calc R . . . .
C21 C 0.4066(9) 0.9310(13) 0.80259(19) 0.105(2) Uani 1 1 d . U . . .
H21 H 0.373762 1.009487 0.808196 0.126 Uiso 1 1 calc R . . . .
C22 C 0.4787(9) 0.8673(12) 0.8199(2) 0.105(2) Uani 1 1 d . U . . .
C23 C 0.5219(9) 0.7498(13) 0.8115(2) 0.115(2) Uani 1 1 d . U . . .
H23 H 0.568752 0.698326 0.823865 0.138 Uiso 1 1 calc R . . . .
C24 C 0.4968(10) 0.7065(13) 0.7848(2) 0.116(2) Uani 1 1 d . U . . .
H24 H 0.530806 0.629370 0.778898 0.140 Uiso 1 1 calc R . . . .
C25 C 0.516(3) 0.896(3) 0.8485(9) 0.105(3) Uani 0.45(3) 1 d D U P A 1
H25A H 0.566278 0.826085 0.856216 0.126 Uiso 0.45(3) 1 calc R . P A 1
H25B H 0.451603 0.899594 0.858784 0.126 Uiso 0.45(3) 1 calc R . P A 1
C26 C 0.577(3) 1.031(3) 0.8505(6) 0.115(6) Uani 0.45(3) 1 d D U P A 1
H26A H 0.601658 1.050130 0.869444 0.173 Uiso 0.45(3) 1 calc R . P A 1
H26B H 0.640827 1.026495 0.840466 0.173 Uiso 0.45(3) 1 calc R . P A 1
H26C H 0.526457 1.099808 0.843027 0.173 Uiso 0.45(3) 1 calc R . P A 1
C25' C 0.497(2) 0.919(3) 0.8488(8) 0.105(3) Uani 0.55(3) 1 d . U P A 2
H25C H 0.456015 1.002739 0.850175 0.126 Uiso 0.55(3) 1 calc R . P A 2
H25D H 0.469647 0.854619 0.861220 0.126 Uiso 0.55(3) 1 calc R . P A 2
C26' C 0.6123(18) 0.941(3) 0.8557(4) 0.108(6) Uani 0.55(3) 1 d . U P A 2
H26D H 0.625909 0.974005 0.874157 0.162 Uiso 0.55(3) 1 calc R . P A 2
H26E H 0.651966 0.857550 0.854374 0.162 Uiso 0.55(3) 1 calc R . P A 2
H26F H 0.638383 1.005135 0.843369 0.162 Uiso 0.55(3) 1 calc R . P A 2
C27 C 0.5402(6) 0.8587(7) 0.63226(18) 0.0683(16) Uani 1 1 d . U . . .
H27A H 0.550121 0.817442 0.650275 0.082 Uiso 1 1 calc R . . . .
H27B H 0.576660 0.945896 0.633598 0.082 Uiso 1 1 calc R . . . .
C28 C 0.5904(6) 0.7766(7) 0.61328(18) 0.0648(16) Uani 1 1 d . U . . .
H28A H 0.562926 0.802634 0.594652 0.078 Uiso 1 1 calc R . . . .
H28B H 0.671601 0.787471 0.615876 0.078 Uiso 1 1 calc R . . . .
C29 C 0.6217(6) 0.5530(7) 0.60365(17) 0.0618(15) Uani 1 1 d . U . . .
H29A H 0.701563 0.573478 0.606800 0.074 Uiso 1 1 calc R . . . .
H29B H 0.597507 0.559419 0.584128 0.074 Uiso 1 1 calc R . . . .
C30 C 0.6011(6) 0.4184(7) 0.61339(18) 0.0641(16) Uani 1 1 d . U . . .
H30A H 0.640366 0.353184 0.603332 0.077 Uiso 1 1 calc R . . . .
H30B H 0.629356 0.410971 0.632675 0.077 Uiso 1 1 calc R . . . .
C31 C 0.4603(6) 0.2545(6) 0.61169(16) 0.0588(15) Uani 1 1 d . U . . .
H31A H 0.393951 0.244351 0.621141 0.071 Uiso 1 1 calc R . . . .
H31B H 0.522442 0.209018 0.622398 0.071 Uiso 1 1 calc R . . . .
C32 C 0.4396(6) 0.1926(7) 0.58467(16) 0.0559(15) Uani 1 1 d . U . . .
H32A H 0.499681 0.214686 0.573799 0.067 Uiso 1 1 calc R . . . .
H32B H 0.435570 0.095703 0.586333 0.067 Uiso 1 1 calc R . . . .
C33 C 0.2981(6) 0.1990(6) 0.54738(15) 0.0520(13) Uani 1 1 d . U . . .
C34 C 0.3569(7) 0.1254(7) 0.53098(16) 0.0629(16) Uani 1 1 d . U . . .
H34 H 0.431242 0.101716 0.536790 0.075 Uiso 1 1 calc R . . . .
C35 C 0.3070(7) 0.0857(8) 0.50571(17) 0.0690(17) Uani 1 1 d . U . . .
H35 H 0.348460 0.036945 0.494214 0.083 Uiso 1 1 calc R . . . .
C36 C 0.1999(7) 0.1159(7) 0.49743(16) 0.0653(16) Uani 1 1 d . U . . .
H36 H 0.165751 0.086009 0.480494 0.078 Uiso 1 1 calc R . . . .
C37 C 0.1399(7) 0.1917(7) 0.51409(15) 0.0589(15) Uani 1 1 d . U . . .
H37 H 0.065410 0.214506 0.508211 0.071 Uiso 1 1 calc R . . . .
C38 C 0.1882(6) 0.2333(6) 0.53886(15) 0.0502(13) Uani 1 1 d . U . . .
C39 C 0.0214(5) 0.3226(6) 0.55170(15) 0.0525(14) Uani 1 1 d . U . . .
H39A H -0.015349 0.236248 0.548478 0.063 Uiso 1 1 calc R . . . .
H39B H 0.003609 0.377406 0.535438 0.063 Uiso 1 1 calc R . . . .
C40 C -0.0185(6) 0.3875(6) 0.57504(16) 0.0536(14) Uani 1 1 d . U . . .
H40A H -0.100154 0.384429 0.572801 0.064 Uiso 1 1 calc R . . . .
H40B H 0.007937 0.336710 0.591402 0.064 Uiso 1 1 calc R . . . .
C41 C -0.0562(6) 0.6123(6) 0.56493(17) 0.0564(15) Uani 1 1 d . U . . .
H41A H -0.132363 0.596801 0.569198 0.068 Uiso 1 1 calc R . . . .
H41B H -0.055535 0.599072 0.545388 0.068 Uiso 1 1 calc R . . . .
C42 C -0.0226(6) 0.7496(7) 0.57220(17) 0.0565(15) Uani 1 1 d . U . . .
H42A H -0.078570 0.811584 0.563579 0.068 Uiso 1 1 calc R . . . .
H42B H -0.018472 0.761075 0.591903 0.068 Uiso 1 1 calc R . . . .
C43 C 0.1014(6) 0.9139(6) 0.56222(16) 0.0567(15) Uani 1 1 d . U . . .
H43A H 0.036935 0.956239 0.551760 0.068 Uiso 1 1 calc R . . . .
H43B H 0.165829 0.927117 0.552221 0.068 Uiso 1 1 calc R . . . .
C44 C 0.1236(6) 0.9821(6) 0.58894(15) 0.0558(15) Uani 1 1 d . U . . .
H44A H 0.127985 1.078321 0.586240 0.067 Uiso 1 1 calc R . . . .
H44B H 0.062737 0.964155 0.599856 0.067 Uiso 1 1 calc R . . . .
C45 C 0.2627(7) 0.9951(7) 0.62652(16) 0.0609(14) Uani 1 1 d . U . . .
C46 C 0.2011(8) 1.0821(8) 0.63954(18) 0.0756(17) Uani 1 1 d . U . . .
H46 H 0.129103 1.106219 0.631730 0.091 Uiso 1 1 calc R . . . .
C47 C 0.2446(9) 1.1351(9) 0.6643(2) 0.0894(19) Uani 1 1 d . U . . .
H47 H 0.201137 1.192996 0.673556 0.107 Uiso 1 1 calc R . . . .
C48 C 0.3496(9) 1.1039(9) 0.6752(2) 0.091(2) Uani 1 1 d . U . . .
H48 H 0.379734 1.141903 0.691765 0.109 Uiso 1 1 calc R . . . .
C49 C 0.4123(8) 1.0162(8) 0.66192(18) 0.0812(18) Uani 1 1 d . U . . .
H49 H 0.484700 0.992937 0.669606 0.097 Uiso 1 1 calc R . . . .
C50 C 0.3696(7) 0.9639(7) 0.63795(17) 0.0643(15) Uani 1 1 d . U . . .
F1 F 0.2451(5) 0.7807(4) 0.41747(12) 0.0986(18) Uani 1 1 d . U . . .
F2 F 0.2806(5) 0.9043(6) 0.38207(13) 0.124(2) Uani 1 1 d . U . . .
F3 F 0.1848(4) 1.0688(4) 0.39772(12) 0.0957(17) Uani 1 1 d . U . . .
F4 F 0.1462(4) 0.9415(5) 0.43200(10) 0.0888(16) Uani 1 1 d . U . . .
F5 F 0.1040(5) 0.8757(6) 0.39021(14) 0.123(2) Uani 1 1 d . U . . .
F6 F 0.3214(5) 0.9709(6) 0.42348(16) 0.131(2) Uani 1 1 d . U . . .
Fe1 Fe 0.33051(7) 0.65622(9) 0.51598(2) 0.0396(3) Uani 1 1 d . U . . .
N1 N 0.3269(4) 0.6121(5) 0.60254(10) 0.0407(11) Uani 1 1 d . U . . .
H1A H 0.328833 0.701061 0.604581 0.049 Uiso 1 1 calc R . . . .
H1B H 0.396469 0.580870 0.607172 0.049 Uiso 1 1 calc R . . . .
O1 O 0.4241(4) 0.8744(4) 0.62333(11) 0.0587(12) Uani 1 1 d . U . . .
O2 O 0.5620(4) 0.6417(4) 0.61775(11) 0.0593(12) Uani 1 1 d . U . . .
O3 O 0.4860(4) 0.3922(4) 0.60966(11) 0.0595(12) Uani 1 1 d . U . . .
O4 O 0.3374(4) 0.2435(4) 0.57244(10) 0.0522(11) Uani 1 1 d . U . . .
O5 O 0.1371(4) 0.3050(4) 0.55695(9) 0.0499(11) Uani 1 1 d . U . . .
O6 O 0.0159(4) 0.5223(4) 0.57913(10) 0.0547(11) Uani 1 1 d . U . . .
O7 O 0.0807(4) 0.7779(4) 0.56377(10) 0.0551(11) Uani 1 1 d . U . . .
O8 O 0.2266(4) 0.9342(4) 0.60274(10) 0.0534(11) Uani 1 1 d . U . . .
P1 P 0.21385(18) 0.92449(19) 0.40690(5) 0.0611(6) Uani 1 1 d . U . . .
N2 N 0.3499(7) 0.7683(10) 0.72886(18) 0.1048(19) Uani 1 1 d . U . . .
N3 N 0.4098(8) 0.6945(11) 0.74050(19) 0.117(2) Uani 1 1 d . U . . .

loop_
_atom_site_aniso_label
_atom_site_aniso_U_11
_atom_site_aniso_U_22
_atom_site_aniso_U_33
_atom_site_aniso_U_23
_atom_site_aniso_U_13
_atom_site_aniso_U_12
C1 0.055(3) 0.068(3) 0.050(3) 0.002(3) -0.008(3) 0.007(3)
C2 0.050(3) 0.072(3) 0.046(3) 0.007(3) -0.003(3) -0.007(3)
C3 0.060(3) 0.059(3) 0.044(3) 0.005(3) -0.008(3) -0.006(3)
C4 0.061(3) 0.061(3) 0.044(3) 0.004(3) -0.004(3) 0.000(3)
C5 0.062(3) 0.059(3) 0.047(3) 0.007(3) -0.007(3) 0.000(3)
C6 0.029(2) 0.045(3) 0.044(3) -0.002(2) 0.004(2) 0.006(2)
C7 0.032(3) 0.052(3) 0.044(3) -0.007(2) 0.007(2) 0.003(2)
C8 0.040(3) 0.046(3) 0.047(3) -0.001(3) 0.008(2) -0.003(2)
C9 0.040(3) 0.037(3) 0.046(3) -0.003(2) 0.007(2) 0.002(2)
C10 0.035(2) 0.037(2) 0.039(2) -0.003(2) 0.007(2) 0.002(2)
C11 0.040(3) 0.041(3) 0.032(3) -0.004(2) 0.003(2) -0.003(2)
C12 0.053(3) 0.070(3) 0.041(3) -0.002(3) 0.012(2) -0.010(3)
C13 0.083(3) 0.108(3) 0.055(2) -0.005(2) 0.013(2) -0.018(2)
C14 0.095(4) 0.103(4) 0.052(3) -0.007(3) 0.013(3) -0.019(3)
C15 0.094(3) 0.118(3) 0.059(3) -0.004(3) 0.010(2) -0.014(3)
C16 0.083(3) 0.108(3) 0.055(2) -0.005(2) 0.013(2) -0.018(2)
C17 0.094(3) 0.118(3) 0.059(3) -0.004(3) 0.010(2) -0.014(3)
C18 0.086(4) 0.121(4) 0.060(3) -0.007(3) 0.012(3) -0.006(3)
C19 0.115(4) 0.140(5) 0.072(4) -0.020(3) 0.004(3) 0.002(4)
C20 0.112(4) 0.138(5) 0.063(4) -0.021(4) 0.002(4) 0.004(4)
C21 0.113(5) 0.137(5) 0.063(4) -0.024(4) 0.001(4) 0.006(4)
C22 0.113(4) 0.137(5) 0.062(3) -0.030(4) 0.002(3) 0.008(4)
C23 0.124(5) 0.143(5) 0.075(4) -0.031(4) -0.001(4) 0.012(4)
C24 0.126(5) 0.142(5) 0.078(4) -0.032(4) 0.003(4) 0.009(4)
C25 0.113(6) 0.138(6) 0.062(4) -0.030(5) 0.001(5) 0.007(5)
C26 0.109(11) 0.145(12) 0.087(10) -0.034(11) -0.009(10) 0.008(11)
C25' 0.113(6) 0.138(6) 0.061(4) -0.030(5) 0.001(5) 0.008(5)
C26' 0.112(10) 0.138(12) 0.068(9) -0.021(10) -0.013(9) -0.002(10)
C27 0.063(3) 0.045(3) 0.094(4) -0.009(3) -0.004(3) -0.012(3)
C28 0.051(3) 0.046(3) 0.096(4) 0.001(3) 0.005(3) -0.009(3)
C29 0.042(3) 0.054(3) 0.090(4) -0.009(3) 0.009(3) -0.002(3)
C30 0.045(3) 0.050(3) 0.094(4) -0.011(3) -0.001(3) 0.005(3)
C31 0.049(3) 0.037(3) 0.086(3) -0.002(3) -0.010(3) 0.006(3)
C32 0.049(3) 0.039(3) 0.077(3) -0.003(3) -0.002(3) 0.008(2)
C33 0.060(3) 0.033(2) 0.064(3) -0.004(2) 0.009(2) -0.007(2)
C34 0.075(3) 0.044(3) 0.072(3) -0.008(3) 0.019(3) -0.014(3)
C35 0.092(4) 0.051(3) 0.067(3) -0.009(3) 0.023(3) -0.016(3)
C36 0.092(4) 0.047(3) 0.058(3) -0.004(3) 0.014(3) -0.015(3)
C37 0.076(3) 0.040(3) 0.059(3) 0.001(3) 0.004(3) -0.010(3)
C38 0.060(3) 0.031(2) 0.058(3) -0.002(2) 0.003(2) -0.008(2)
C39 0.047(3) 0.037(3) 0.069(3) 0.005(3) -0.009(3) -0.003(2)
C40 0.046(3) 0.038(3) 0.074(3) 0.007(3) -0.004(3) -0.004(2)
C41 0.045(3) 0.040(3) 0.083(3) 0.001(3) 0.004(3) 0.005(2)
C42 0.046(3) 0.040(3) 0.084(3) -0.003(3) 0.009(3) 0.007(3)
C43 0.057(3) 0.032(3) 0.083(3) 0.004(3) 0.014(3) 0.006(3)
C44 0.059(3) 0.032(3) 0.078(3) -0.002(3) 0.012(3) 0.011(3)
C45 0.074(3) 0.038(3) 0.071(3) -0.012(2) 0.011(3) -0.003(3)
C46 0.091(4) 0.055(3) 0.081(4) -0.024(3) 0.012(3) 0.001(3)
C47 0.110(4) 0.067(4) 0.091(4) -0.035(3) 0.011(4) 0.003(4)
C48 0.113(4) 0.068(4) 0.088(4) -0.032(3) 0.000(4) -0.002(4)
C49 0.099(4) 0.058(3) 0.083(4) -0.020(3) -0.003(3) -0.002(3)
C50 0.077(3) 0.039(3) 0.075(3) -0.014(2) 0.003(3) -0.006(3)
F1 0.127(4) 0.049(3) 0.134(5) 0.032(3) 0.073(4) 0.030(3)
F2 0.162(5) 0.098(4) 0.135(5) 0.047(4) 0.108(4) 0.064(4)
F3 0.106(4) 0.055(3) 0.138(5) 0.041(3) 0.064(3) 0.027(3)
F4 0.108(4) 0.078(3) 0.091(4) 0.030(3) 0.058(3) 0.040(3)
F5 0.121(5) 0.108(5) 0.137(5) -0.003(4) 0.005(4) -0.020(4)
F6 0.085(4) 0.111(5) 0.192(7) 0.028(5) -0.007(4) -0.004(3)
Fe1 0.0428(5) 0.0401(5) 0.0351(5) 0.0019(4) 0.0015(4) 0.0013(4)
N1 0.041(2) 0.046(2) 0.035(2) 0.001(2) 0.007(2) -0.003(2)
O1 0.058(2) 0.038(2) 0.078(3) -0.010(2) -0.002(2) -0.008(2)
O2 0.049(2) 0.040(2) 0.089(3) -0.003(2) 0.010(2) -0.002(2)
O3 0.045(2) 0.038(2) 0.091(3) -0.007(2) -0.010(2) 0.0045(19)
O4 0.048(2) 0.039(2) 0.068(3) -0.009(2) 0.000(2) 0.0039(19)
O5 0.050(2) 0.034(2) 0.063(3) -0.0034(19) -0.005(2) -0.0012(18)
O6 0.046(2) 0.038(2) 0.078(3) 0.001(2) -0.001(2) -0.0002(19)
O7 0.052(2) 0.035(2) 0.080(3) 0.001(2) 0.015(2) 0.0076(19)
O8 0.061(2) 0.032(2) 0.068(3) -0.006(2) 0.010(2) 0.0057(19)
P1 0.0634(13) 0.0442(11) 0.0827(15) 0.0189(10) 0.0381(11) 0.0139(10)
N2 0.104(4) 0.128(4) 0.083(4) 0.002(3) 0.013(3) -0.007(4)
N3 0.114(4) 0.142(5) 0.092(4) 0.001(4) 0.003(4) -0.001(4)

loop_
_atom_type_symbol
_atom_type_description
_atom_type_scat_dispersion_real
_atom_type_scat_dispersion_imag
_atom_type_scat_source
C C 0.0033 0.0016 'International Tables Vol C Tables 4.2.6.8 and 6.1.1.4'
H H 0.0000 0.0000 'International Tables Vol C Tables 4.2.6.8 and 6.1.1.4'
F F 0.0171 0.0103 'International Tables Vol C Tables 4.2.6.8 and 6.1.1.4'
Fe Fe 0.3463 0.8444 'International Tables Vol C Tables 4.2.6.8 and 6.1.1.4'
N N 0.0061 0.0033 'International Tables Vol C Tables 4.2.6.8 and 6.1.1.4'
O O 0.0106 0.0060 'International Tables Vol C Tables 4.2.6.8 and 6.1.1.4'
P P 0.1023 0.0942 'International Tables Vol C Tables 4.2.6.8 and 6.1.1.4'

loop_
_geom_angle_atom_site_label_1
_geom_angle_atom_site_label_2
_geom_angle_atom_site_label_3
_geom_angle
_geom_angle_site_symmetry_1
_geom_angle_site_symmetry_3
_geom_angle_publ_flag
C2 C1 H1 125.3 . . ?
C2 C1 C5 109.5(7) . . ?
C2 C1 Fe1 70.0(4) . . ?
C5 C1 H1 125.3 . . ?
C5 C1 Fe1 70.9(4) . . ?
Fe1 C1 H1 125.3 . . ?
C1 C2 H2 126.1 . . ?
C1 C2 C3 107.8(7) . . ?
C1 C2 Fe1 70.2(4) . . ?
C3 C2 H2 126.1 . . ?
C3 C2 Fe1 69.9(4) . . ?
Fe1 C2 H2 126.1 . . ?
C2 C3 H3 126.3 . . ?
C2 C3 Fe1 68.7(4) . . ?
C4 C3 C2 107.5(7) . . ?
C4 C3 H3 126.3 . . ?
C4 C3 Fe1 70.2(4) . . ?
Fe1 C3 H3 126.3 . . ?
C3 C4 H4 125.6 . . ?
C3 C4 C5 108.8(7) . . ?
C3 C4 Fe1 69.6(4) . . ?
C5 C4 H4 125.6 . . ?
C5 C4 Fe1 70.3(4) . . ?
Fe1 C4 H4 125.6 . . ?
C1 C5 H5 126.7 . . ?
C1 C5 Fe1 68.2(4) . . ?
C4 C5 C1 106.5(7) . . ?
C4 C5 H5 126.7 . . ?
C4 C5 Fe1 69.4(4) . . ?
Fe1 C5 H5 126.7 . . ?
C7 C6 H6 125.6 . . ?
C7 C6 Fe1 70.0(4) . . ?
C10 C6 H6 125.6 . . ?
C10 C6 C7 108.8(6) . . ?
C10 C6 Fe1 69.5(3) . . ?
Fe1 C6 H6 125.6 . . ?
C6 C7 H7 126.3 . . ?
C6 C7 Fe1 69.0(3) . . ?
C8 C7 C6 107.4(6) . . ?
C8 C7 H7 126.3 . . ?
C8 C7 Fe1 70.3(4) . . ?
Fe1 C7 H7 126.3 . . ?
C7 C8 H8 125.7 . . ?
C7 C8 Fe1 69.3(4) . . ?
C9 C8 C7 108.5(6) . . ?
C9 C8 H8 125.7 . . ?
C9 C8 Fe1 68.8(4) . . ?
Fe1 C8 H8 125.7 . . ?
C8 C9 H9 125.7 . . ?
C8 C9 C10 108.5(6) . . ?
C8 C9 Fe1 71.1(4) . . ?
C10 C9 H9 125.7 . . ?
C10 C9 Fe1 69.2(3) . . ?
Fe1 C9 H9 125.7 . . ?
C6 C10 C9 106.8(5) . . ?
C6 C10 C11 126.6(6) . . ?
C6 C10 Fe1 69.8(4) . . ?
C9 C10 C11 126.5(5) . . ?
C9 C10 Fe1 69.3(4) . . ?
C11 C10 Fe1 123.1(4) . . ?
C10 C11 H11A 109.3 . . ?
C10 C11 H11B 109.3 . . ?
C10 C11 N1 111.8(5) . . ?
H11A C11 H11B 107.9 . . ?
N1 C11 H11A 109.3 . . ?
N1 C11 H11B 109.3 . . ?
H12A C12 H12B 107.9 . . ?
C13 C12 H12A 109.2 . . ?
C13 C12 H12B 109.2 . . ?
C13 C12 N1 111.9(6) . . ?
N1 C12 H12A 109.2 . . ?
N1 C12 H12B 109.2 . . ?
C14 C13 C12 118.3(9) . . ?
C18 C13 C12 121.7(9) . . ?
C18 C13 C14 120.0(9) . . ?
C13 C14 H14 119.4 . . ?
C15 C14 C13 121.2(10) . . ?
C15 C14 H14 119.4 . . ?
C14 C15 H15 120.3 . . ?
C16 C15 C14 119.4(11) . . ?
C16 C15 H15 120.3 . . ?
C15 C16 C17 123.7(9) . . ?
C15 C16 N2 109.3(9) . . ?
C17 C16 N2 126.8(9) . . ?
C16 C17 H17 121.2 . . ?
C16 C17 C18 117.5(10) . . ?
C18 C17 H17 121.2 . . ?
C13 C18 C17 117.9(10) . . ?
C13 C18 H18 121.0 . . ?
C17 C18 H18 121.0 . . ?
C20 C19 N3 133.8(11) . . ?
C24 C19 C20 119.4(11) . . ?
C24 C19 N3 106.7(11) . . ?
C19 C20 H20 120.0 . . ?
C19 C20 C21 120.1(11) . . ?
C21 C20 H20 120.0 . . ?
C20 C21 H21 119.1 . . ?
C22 C21 C20 121.8(11) . . ?
C22 C21 H21 119.1 . . ?
C21 C22 C23 117.8(10) . . ?
C21 C22 C25 129.7(18) . . ?
C21 C22 C25' 117.3(16) . . ?
C23 C22 C25 112.4(17) . . ?
C23 C22 C25' 124.4(16) . . ?
C22 C23 H23 119.7 . . ?
C22 C23 C24 120.6(12) . . ?
C24 C23 H23 119.7 . . ?
C19 C24 C23 120.1(12) . . ?
C19 C24 H24 120.0 . . ?
C23 C24 H24 120.0 . . ?
C22 C25 H25A 109.8 . . ?
C22 C25 H25B 109.8 . . ?
C22 C25 C26 109(3) . . ?
H25A C25 H25B 108.3 . . ?
C26 C25 H25A 109.8 . . ?
C26 C25 H25B 109.8 . . ?
C25 C26 H26A 109.5 . . ?
C25 C26 H26B 109.5 . . ?
C25 C26 H26C 109.5 . . ?
H26A C26 H26B 109.5 . . ?
H26A C26 H26C 109.5 . . ?
H26B C26 H26C 109.5 . . ?
C22 C25' H25C 110.1 . . ?
C22 C25' H25D 110.1 . . ?
H25C C25' H25D 108.4 . . ?
C26' C25' C22 108(2) . . ?
C26' C25' H25C 110.1 . . ?
C26' C25' H25D 110.1 . . ?
C25' C26' H26D 109.5 . . ?
C25' C26' H26E 109.5 . . ?
C25' C26' H26F 109.5 . . ?
H26D C26' H26E 109.5 . . ?
H26D C26' H26F 109.5 . . ?
H26E C26' H26F 109.5 . . ?
H27A C27 H27B 108.2 . . ?
C28 C27 H27A 109.8 . . ?
C28 C27 H27B 109.8 . . ?
O1 C27 H27A 109.8 . . ?
O1 C27 H27B 109.8 . . ?
O1 C27 C28 109.5(6) . . ?
C27 C28 H28A 110.0 . . ?
C27 C28 H28B 110.0 . . ?
H28A C28 H28B 108.4 . . ?
O2 C28 C27 108.5(7) . . ?
O2 C28 H28A 110.0 . . ?
O2 C28 H28B 110.0 . . ?
H29A C29 H29B 108.4 . . ?
C30 C29 H29A 110.1 . . ?
C30 C29 H29B 110.1 . . ?
O2 C29 H29A 110.1 . . ?
O2 C29 H29B 110.1 . . ?
O2 C29 C30 108.0(6) . . ?
C29 C30 H30A 109.8 . . ?
C29 C30 H30B 109.8 . . ?
H30A C30 H30B 108.2 . . ?
O3 C30 C29 109.5(6) . . ?
O3 C30 H30A 109.8 . . ?
O3 C30 H30B 109.8 . . ?
H31A C31 H31B 108.0 . . ?
C32 C31 H31A 109.4 . . ?
C32 C31 H31B 109.4 . . ?
O3 C31 H31A 109.4 . . ?
O3 C31 H31B 109.4 . . ?
O3 C31 C32 111.2(6) . . ?
C31 C32 H32A 110.4 . . ?
C31 C32 H32B 110.4 . . ?
H32A C32 H32B 108.6 . . ?
O4 C32 C31 106.5(6) . . ?
O4 C32 H32A 110.4 . . ?
O4 C32 H32B 110.4 . . ?
C34 C33 C38 120.0(7) . . ?
O4 C33 C34 125.4(7) . . ?
O4 C33 C38 114.6(6) . . ?
C33 C34 H34 120.1 . . ?
C33 C34 C35 119.8(8) . . ?
C35 C34 H34 120.1 . . ?
C34 C35 H35 119.7 . . ?
C36 C35 C34 120.7(8) . . ?
C36 C35 H35 119.7 . . ?
C35 C36 H36 120.2 . . ?
C35 C36 C37 119.5(8) . . ?
C37 C36 H36 120.2 . . ?
C36 C37 H37 119.7 . . ?
C38 C37 C36 120.5(8) . . ?
C38 C37 H37 119.7 . . ?
C37 C38 C33 119.4(7) . . ?
O5 C38 C33 115.1(6) . . ?
O5 C38 C37 125.5(7) . . ?
H39A C39 H39B 108.3 . . ?
C40 C39 H39A 109.9 . . ?
C40 C39 H39B 109.9 . . ?
O5 C39 H39A 109.9 . . ?
O5 C39 H39B 109.9 . . ?
O5 C39 C40 108.9(6) . . ?
C39 C40 H40A 108.5 . . ?
C39 C40 H40B 108.5 . . ?
H40A C40 H40B 107.5 . . ?
O6 C40 C39 114.9(6) . . ?
O6 C40 H40A 108.5 . . ?
O6 C40 H40B 108.5 . . ?
H41A C41 H41B 108.1 . . ?
C42 C41 H41A 109.6 . . ?
C42 C41 H41B 109.6 . . ?
O6 C41 H41A 109.6 . . ?
O6 C41 H41B 109.6 . . ?
O6 C41 C42 110.4(6) . . ?
C41 C42 H42A 109.6 . . ?
C41 C42 H42B 109.6 . . ?
H42A C42 H42B 108.1 . . ?
O7 C42 C41 110.5(6) . . ?
O7 C42 H42A 109.6 . . ?
O7 C42 H42B 109.6 . . ?
H43A C43 H43B 107.6 . . ?
C44 C43 H43A 108.6 . . ?
C44 C43 H43B 108.6 . . ?
O7 C43 H43A 108.6 . . ?
O7 C43 H43B 108.6 . . ?
O7 C43 C44 114.7(6) . . ?
C43 C44 H44A 109.9 . . ?
C43 C44 H44B 109.9 . . ?
H44A C44 H44B 108.3 . . ?
O8 C44 C43 109.0(5) . . ?
O8 C44 H44A 109.9 . . ?
O8 C44 H44B 109.9 . . ?
C46 C45 C50 119.2(8) . . ?
O8 C45 C46 124.5(7) . . ?
O8 C45 C50 116.3(7) . . ?
C45 C46 H46 120.1 . . ?
C45 C46 C47 119.9(9) . . ?
C47 C46 H46 120.1 . . ?
C46 C47 H47 119.9 . . ?
C48 C47 C46 120.2(9) . . ?
C48 C47 H47 119.9 . . ?
C47 C48 H48 120.1 . . ?
C47 C48 C49 119.9(9) . . ?
C49 C48 H48 120.1 . . ?
C48 C49 H49 120.1 . . ?
C50 C49 C48 119.8(9) . . ?
C50 C49 H49 120.1 . . ?
C49 C50 C45 121.0(8) . . ?
C49 C50 O1 124.5(8) . . ?
O1 C50 C45 114.5(7) . . ?
C1 Fe1 C3 68.0(3) . . ?
C1 Fe1 C4 68.0(3) . . ?
C1 Fe1 C5 40.9(3) . . ?
C1 Fe1 C6 156.3(3) . . ?
C1 Fe1 C7 160.9(3) . . ?
C1 Fe1 C8 124.3(3) . . ?
C2 Fe1 C1 39.8(3) . . ?
C2 Fe1 C3 41.4(3) . . ?
C2 Fe1 C4 68.4(3) . . ?
C2 Fe1 C5 68.3(3) . . ?
C2 Fe1 C6 121.2(3) . . ?
C2 Fe1 C7 158.5(3) . . ?
C2 Fe1 C8 158.3(3) . . ?
C3 Fe1 C4 40.2(3) . . ?
C3 Fe1 C5 68.0(3) . . ?
C3 Fe1 C7 123.1(3) . . ?
C3 Fe1 C8 159.6(3) . . ?
C4 Fe1 C5 40.3(3) . . ?
C4 Fe1 C8 124.8(3) . . ?
C6 Fe1 C3 107.2(3) . . ?
C6 Fe1 C4 124.3(3) . . ?
C6 Fe1 C5 160.9(3) . . ?
C6 Fe1 C7 41.0(2) . . ?
C6 Fe1 C8 68.2(3) . . ?
C7 Fe1 C4 109.4(3) . . ?
C7 Fe1 C5 124.9(3) . . ?
C7 Fe1 C8 40.4(2) . . ?
C8 Fe1 C5 109.5(3) . . ?
C9 Fe1 C1 106.9(3) . . ?
C9 Fe1 C2 121.5(3) . . ?
C9 Fe1 C3 158.6(3) . . ?
C9 Fe1 C4 159.1(3) . . ?
C9 Fe1 C5 122.6(3) . . ?
C9 Fe1 C6 68.7(3) . . ?
C9 Fe1 C7 68.4(3) . . ?
C9 Fe1 C8 40.1(2) . . ?
C10 Fe1 C1 120.4(3) . . ?
C10 Fe1 C2 104.8(3) . . ?
C10 Fe1 C3 121.6(3) . . ?
C10 Fe1 C4 158.8(3) . . ?
C10 Fe1 C5 157.7(3) . . ?
C10 Fe1 C6 40.8(2) . . ?
C10 Fe1 C7 69.1(2) . . ?
C10 Fe1 C8 68.8(3) . . ?
C10 Fe1 C9 41.6(2) . . ?
C11 N1 C12 112.1(5) . . ?
C11 N1 H1A 109.2 . . ?
C11 N1 H1B 109.2 . . ?
C12 N1 H1A 109.2 . . ?
C12 N1 H1B 109.2 . . ?
H1A N1 H1B 107.9 . . ?
C50 O1 C27 115.0(6) . . ?
C29 O2 C28 112.7(6) . . ?
C30 O3 C31 113.2(5) . . ?
C33 O4 C32 118.0(5) . . ?
C38 O5 C39 117.8(5) . . ?
C41 O6 C40 113.2(5) . . ?
C42 O7 C43 113.0(5) . . ?
C45 O8 C44 115.8(5) . . ?
F1 P1 F4 87.9(3) . . ?
F2 P1 F1 91.0(3) . . ?
F2 P1 F4 178.8(3) . . ?
F3 P1 F1 177.5(4) . . ?
F3 P1 F2 90.6(3) . . ?
F3 P1 F4 90.6(3) . . ?
F3 P1 F5 89.4(3) . . ?
F5 P1 F1 92.5(4) . . ?
F5 P1 F2 91.5(4) . . ?
F5 P1 F4 88.0(3) . . ?
F6 P1 F1 86.9(4) . . ?
F6 P1 F2 88.8(4) . . ?
F6 P1 F3 91.2(3) . . ?
F6 P1 F4 91.7(4) . . ?
F6 P1 F5 179.3(4) . . ?
N3 N2 C16 98.2(10) . . ?
N2 N3 C19 95.8(10) . . ?

loop_
_geom_bond_atom_site_label_1
_geom_bond_atom_site_label_2
_geom_bond_distance
_geom_bond_site_symmetry_2
_geom_bond_publ_flag
C1 H1 1.0000 . ?
C1 C2 1.375(10) . ?
C1 C5 1.423(10) . ?
C1 Fe1 2.019(7) . ?
C2 H2 1.0000 . ?
C2 C3 1.431(10) . ?
C2 Fe1 2.017(7) . ?
C3 H3 1.0000 . ?
C3 C4 1.401(10) . ?
C3 Fe1 2.034(7) . ?
C4 H4 1.0000 . ?
C4 C5 1.412(10) . ?
C4 Fe1 2.043(7) . ?
C5 H5 1.0000 . ?
C5 Fe1 2.054(7) . ?
C6 H6 1.0000 . ?
C6 C7 1.421(9) . ?
C6 C10 1.405(8) . ?
C6 Fe1 2.020(6) . ?
C7 H7 1.0000 . ?
C7 C8 1.409(9) . ?
C7 Fe1 2.034(6) . ?
C8 H8 1.0000 . ?
C8 C9 1.395(9) . ?
C8 Fe1 2.048(6) . ?
C9 H9 1.0000 . ?
C9 C10 1.432(8) . ?
C9 Fe1 2.017(6) . ?
C10 C11 1.492(8) . ?
C10 Fe1 2.016(6) . ?
C11 H11A 0.9900 . ?
C11 H11B 0.9900 . ?
C11 N1 1.492(7) . ?
C12 H12A 0.9900 . ?
C12 H12B 0.9900 . ?
C12 C13 1.470(10) . ?
C12 N1 1.500(8) . ?
C13 C14 1.408(13) . ?
C13 C18 1.373(12) . ?
C14 H14 0.9500 . ?
C14 C15 1.363(12) . ?
C15 H15 0.9500 . ?
C15 C16 1.340(13) . ?
C16 C17 1.366(13) . ?
C16 N2 1.621(12) . ?
C17 H17 0.9500 . ?
C17 C18 1.477(12) . ?
C18 H18 0.9500 . ?
C19 C20 1.359(15) . ?
C19 C24 1.348(15) . ?
C19 N3 1.571(14) . ?
C20 H20 0.9500 . ?
C20 C21 1.413(13) . ?
C21 H21 0.9500 . ?
C21 C22 1.327(14) . ?
C22 C23 1.391(15) . ?
C22 C25 1.48(5) . ?
C22 C25' 1.53(4) . ?
C23 H23 0.9500 . ?
C23 C24 1.408(13) . ?
C24 H24 0.9500 . ?
C25 H25A 0.9900 . ?
C25 H25B 0.9900 . ?
C25 C26 1.55(2) . ?
C26 H26A 0.9800 . ?
C26 H26B 0.9800 . ?
C26 H26C 0.9800 . ?
C25' H25C 0.9900 . ?
C25' H25D 0.9900 . ?
C25' C26' 1.43(3) . ?
C26' H26D 0.9800 . ?
C26' H26E 0.9800 . ?
C26' H26F 0.9800 . ?
C27 H27A 0.9900 . ?
C27 H27B 0.9900 . ?
C27 C28 1.454(11) . ?
C27 O1 1.444(8) . ?
C28 H28A 0.9900 . ?
C28 H28B 0.9900 . ?
C28 O2 1.438(8) . ?
C29 H29A 0.9900 . ?
C29 H29B 0.9900 . ?
C29 C30 1.484(10) . ?
C29 O2 1.402(8) . ?
C30 H30A 0.9900 . ?
C30 H30B 0.9900 . ?
C30 O3 1.419(8) . ?
C31 H31A 0.9900 . ?
C31 H31B 0.9900 . ?
C31 C32 1.487(10) . ?
C31 O3 1.441(8) . ?
C32 H32A 0.9900 . ?
C32 H32B 0.9900 . ?
C32 O4 1.420(7) . ?
C33 C34 1.375(10) . ?
C33 C38 1.402(9) . ?
C33 O4 1.367(8) . ?
C34 H34 0.9500 . ?
C34 C35 1.398(11) . ?
C35 H35 0.9500 . ?
C35 C36 1.359(11) . ?
C36 H36 0.9500 . ?
C36 C37 1.404(11) . ?
C37 H37 0.9500 . ?
C37 C38 1.376(10) . ?
C38 O5 1.370(8) . ?
C39 H39A 0.9900 . ?
C39 H39B 0.9900 . ?
C39 C40 1.475(10) . ?
C39 O5 1.416(7) . ?
C40 H40A 0.9900 . ?
C40 H40B 0.9900 . ?
C40 O6 1.441(8) . ?
C41 H41A 0.9900 . ?
C41 H41B 0.9900 . ?
C41 C42 1.488(9) . ?
C41 O6 1.403(8) . ?
C42 H42A 0.9900 . ?
C42 H42B 0.9900 . ?
C42 O7 1.406(8) . ?
C43 H43A 0.9900 . ?
C43 H43B 0.9900 . ?
C43 C44 1.504(10) . ?
C43 O7 1.410(8) . ?
C44 H44A 0.9900 . ?
C44 H44B 0.9900 . ?
C44 O8 1.445(8) . ?
C45 C46 1.375(11) . ?
C45 C50 1.397(11) . ?
C45 O8 1.368(8) . ?
C46 H46 0.9500 . ?
C46 C47 1.397(12) . ?
C47 H47 0.9500 . ?
C47 C48 1.369(12) . ?
C48 H48 0.9500 . ?
C48 C49 1.394(12) . ?
C49 H49 0.9500 . ?
C49 C50 1.360(11) . ?
C50 O1 1.387(9) . ?
F1 P1 1.585(5) . ?
F2 P1 1.579(5) . ?
F3 P1 1.565(5) . ?
F4 P1 1.594(5) . ?
F5 P1 1.573(6) . ?
F6 P1 1.542(6) . ?
N1 H1A 0.9100 . ?
N1 H1B 0.9100 . ?
N2 N3 1.156(11) . ?

loop_
_smtbx_masks_void_nr
_smtbx_masks_void_average_x
_smtbx_masks_void_average_y
_smtbx_masks_void_average_z
_smtbx_masks_void_volume
_smtbx_masks_void_count_electrons
_smtbx_masks_void_content
1 0.686 -0.847 0.250 762.4 171.3 ?
2 0.024 -0.315 0.750 762.4 171.3 ?
3 0.209 0.744 0.057 16.6 0.0 ?
4 0.291 0.244 0.443 16.6 0.0 ?
5 0.709 0.756 0.557 16.6 0.0 ?
6 0.791 0.256 0.943 16.6 0.0 ?
